data_7061332
loop_
_publ_author_name
'Podjed, Nina'
'Modec, Barbara'
'Cl\'erac, Rodolphe'
'Rouzi\`eres, Mathieu'
'Alcaide, Mar\'ia M.'
'L\'opez-Serrano, Joaqu\'in'

_publ_section_title
;
 Structural diversity and magnetic properties of copper(ii) quinaldinate
 compounds with amino alcohols
;
_journal_issue 15
_journal_name_full 'New Journal of Chemistry'
_journal_page_first 6899
_journal_page_last 6920
_journal_paper_doi 10.1039/D2NJ00296E
_journal_volume 46
_journal_year 2022
_chemical_formula_moiety 'C24 H26 Cu N4 O6'
_chemical_formula_sum 'C24 H26 Cu N4 O6'
_chemical_formula_weight 530.03
_space_group_crystal_system monoclinic
_space_group_IT_number 14
_space_group_name_Hall '-P 2yn'
_space_group_name_H-M_alt 'P 1 21/n 1'
_atom_sites_solution_hydrogens mixed
_atom_sites_solution_primary dual
_audit_creation_date 2021-03-10
_audit_creation_method
;
Olex2 1.2
(compiled 2018.05.29 svn.r3508 for OlexSys, GUI svn.r5506)
;
_audit_update_record
;
2021-04-12 deposited with the CCDC.	2022-03-01 downloaded from the CCDC.
;
_cell_angle_alpha 90
_cell_angle_beta 98.697(3)
_cell_angle_gamma 90
_cell_formula_units_Z 2
_cell_length_a 9.8103(3)
_cell_length_b 5.9728(2)
_cell_length_c 19.2540(5)
_cell_measurement_reflns_used 2358
_cell_measurement_temperature 150.00(10)
_cell_measurement_theta_max 74.4210
_cell_measurement_theta_min 4.8010
_cell_volume 1115.22(6)
_computing_cell_refinement
;
CrysAlisPro, Agilent Technologies,
Version 1.171.36.28 (release 01-02-2013 CrysAlis171 .NET)
(compiled Feb  1 2013,16:14:44)
;
_computing_data_collection
;
CrysAlisPro, Agilent Technologies,
Version 1.171.36.28 (release 01-02-2013 CrysAlis171 .NET)
(compiled Feb  1 2013,16:14:44)
;
_computing_data_reduction
;
CrysAlisPro, Agilent Technologies,
Version 1.171.36.28 (release 01-02-2013 CrysAlis171 .NET)
(compiled Feb  1 2013,16:14:44)
;
_computing_molecular_graphics 'Olex2 (Dolomanov et al., 2009)'
_computing_publication_material 'Olex2 (Dolomanov et al., 2009)'
_computing_structure_refinement 'ShelXL (Sheldrick, 2015)'
_computing_structure_solution 'ShelXT (Sheldrick, 2015)'
_diffrn_ambient_temperature 150.00(10)
_diffrn_detector_area_resol_mean 10.4933
_diffrn_measured_fraction_theta_full 0.999
_diffrn_measured_fraction_theta_max 0.981
_diffrn_measurement_details
;
#__ type_ start__ end____ width___ exp.time_
  1 omega  -47.00   27.00   1.0000    1.0000
omega____ theta____ kappa____ phi______ frames
    -      -40.5153   37.0000  -60.0000 74

#__ type_ start__ end____ width___ exp.time_
  2 omega  -48.00   -2.00   1.0000    1.0000
omega____ theta____ kappa____ phi______ frames
    -      -40.5153   37.0000 -150.0000 46

#__ type_ start__ end____ width___ exp.time_
  3 omega   36.00   63.00   1.0000    1.0000
omega____ theta____ kappa____ phi______ frames
    -       40.5153  -99.0000 -120.0000 27

#__ type_ start__ end____ width___ exp.time_
  4 omega -139.00 -113.00   1.0000    1.5000
omega____ theta____ kappa____ phi______ frames
    -      -61.5000  -30.0000  150.0000 26

#__ type_ start__ end____ width___ exp.time_
  5 omega  -84.00  -31.00   1.0000    1.5000
omega____ theta____ kappa____ phi______ frames
    -      -61.5000  -30.0000  150.0000 53

#__ type_ start__ end____ width___ exp.time_
  6 omega   30.00  107.00   1.0000    1.5000
omega____ theta____ kappa____ phi______ frames
    -      109.5000  -94.0000 -150.0000 77

#__ type_ start__ end____ width___ exp.time_
  7 omega   50.00   75.00   1.0000    1.5000
omega____ theta____ kappa____ phi______ frames
    -      109.5000  -30.0000   60.0000 25

#__ type_ start__ end____ width___ exp.time_
  8 omega   43.00   69.00   1.0000    1.5000
omega____ theta____ kappa____ phi______ frames
    -      109.5000  -45.0000 -180.0000 26

#__ type_ start__ end____ width___ exp.time_
  9 omega   39.00   99.00   1.0000    1.5000
omega____ theta____ kappa____ phi______ frames
    -      109.5000  -45.0000  -30.0000 60

#__ type_ start__ end____ width___ exp.time_
 10 omega   86.00  163.00   1.0000    1.5000
omega____ theta____ kappa____ phi______ frames
    -      109.5000   45.0000   60.0000 77

#__ type_ start__ end____ width___ exp.time_
 11 omega   30.00   58.00   1.0000    1.5000
omega____ theta____ kappa____ phi______ frames
    -      109.5000  -94.0000  -90.0000 28

#__ type_ start__ end____ width___ exp.time_
 12 omega   59.00   85.00   1.0000    1.5000
omega____ theta____ kappa____ phi______ frames
    -      109.5000  -94.0000  -90.0000 26

#__ type_ start__ end____ width___ exp.time_
 13 omega   93.00  131.00   1.0000    1.5000
omega____ theta____ kappa____ phi______ frames
    -      109.5000   45.0000   90.0000 38

#__ type_ start__ end____ width___ exp.time_
 14 omega  134.00  176.00   1.0000    1.5000
omega____ theta____ kappa____ phi______ frames
    -      109.5000   45.0000   90.0000 42

#__ type_ start__ end____ width___ exp.time_
 15 omega   76.00  101.00   1.0000    1.5000
omega____ theta____ kappa____ phi______ frames
    -      109.5000  -94.0000  -60.0000 25

#__ type_ start__ end____ width___ exp.time_
 16 omega   32.00  102.00   1.0000    1.5000
omega____ theta____ kappa____ phi______ frames
    -      109.5000 -111.0000 -180.0000 70

#__ type_ start__ end____ width___ exp.time_
 17 omega   25.00   64.00   1.0000    1.5000
omega____ theta____ kappa____ phi______ frames
    -      109.5000  -94.0000  -60.0000 39

#__ type_ start__ end____ width___ exp.time_
 18 omega   59.00   84.00   1.0000    1.5000
omega____ theta____ kappa____ phi______ frames
    -      109.5000  -30.0000   30.0000 25

#__ type_ start__ end____ width___ exp.time_
 19 omega  128.00  157.00   1.0000    1.5000
omega____ theta____ kappa____ phi______ frames
    -      109.5000  111.0000  -60.0000 29
;
_diffrn_measurement_device_type 'SuperNova, Dual, Cu at zero, Atlas'
_diffrn_measurement_method '\w scans'
_diffrn_orient_matrix_UB_11 0.0796988000
_diffrn_orient_matrix_UB_12 -0.2161820000
_diffrn_orient_matrix_UB_13 0.0233252000
_diffrn_orient_matrix_UB_21 -0.1373620000
_diffrn_orient_matrix_UB_22 -0.1275841000
_diffrn_orient_matrix_UB_23 -0.0032909000
_diffrn_orient_matrix_UB_31 0.0048599000
_diffrn_orient_matrix_UB_32 -0.0594703000
_diffrn_orient_matrix_UB_33 -0.0774067000
_diffrn_radiation_monochromator mirror
_diffrn_radiation_type CuK\a
_diffrn_radiation_wavelength 1.54184
_diffrn_reflns_av_R_equivalents 0.0282
_diffrn_reflns_av_unetI/netI 0.0302
_diffrn_reflns_Laue_measured_fraction_full 0.999
_diffrn_reflns_Laue_measured_fraction_max 0.981
_diffrn_reflns_limit_h_max 12
_diffrn_reflns_limit_h_min -11
_diffrn_reflns_limit_k_max 7
_diffrn_reflns_limit_k_min -7
_diffrn_reflns_limit_l_max 15
_diffrn_reflns_limit_l_min -23
_diffrn_reflns_number 5193
_diffrn_reflns_point_group_measured_fraction_full 0.999
_diffrn_reflns_point_group_measured_fraction_max 0.981
_diffrn_reflns_theta_full 67.684
_diffrn_reflns_theta_max 74.773
_diffrn_reflns_theta_min 4.647
_diffrn_source 'SuperNova (Cu) X-ray Source'
_exptl_absorpt_coefficient_mu 1.822
_exptl_absorpt_correction_T_max 1.00000
_exptl_absorpt_correction_T_min 0.42110
_exptl_absorpt_correction_type multi-scan
_exptl_absorpt_process_details
;
CrysAlisPro, Agilent Technologies,
Version 1.171.36.28 (release 01-02-2013 CrysAlis171 .NET)
(compiled Feb  1 2013,16:14:44)
Empirical absorption correction using spherical harmonics,
 implemented in SCALE3 ABSPACK scaling algorithm.
;
_exptl_crystal_colour green
_exptl_crystal_density_diffrn 1.578
_exptl_crystal_description needle
_exptl_crystal_F_000 550
_exptl_crystal_size_max 0.3
_exptl_crystal_size_mid 0.15
_exptl_crystal_size_min 0.04
_refine_diff_density_max 0.291
_refine_diff_density_min -0.478
_refine_diff_density_rms 0.063
_refine_ls_extinction_coef 0.0041(4)
_refine_ls_extinction_expression Fc^*^=kFc[1+0.001xFc^2^\l^3^/sin(2\q)]^-1/4^
_refine_ls_extinction_method 'SHELXL-2018/3 (Sheldrick 2018)'
_refine_ls_goodness_of_fit_ref 1.051
_refine_ls_hydrogen_treatment mixed
_refine_ls_matrix_type full
_refine_ls_number_parameters 173
_refine_ls_number_reflns 2266
_refine_ls_number_restraints 0
_refine_ls_restrained_S_all 1.051
_refine_ls_R_factor_all 0.0368
_refine_ls_R_factor_gt 0.0308
_refine_ls_shift/su_max 0.000
_refine_ls_shift/su_mean 0.000
_refine_ls_structure_factor_coef Fsqd
_refine_ls_weighting_details 'w=1/[\s^2^(Fo^2^)+(0.0481P)^2^+0.3029P] where P=(Fo^2^+2Fc^2^)/3'
_refine_ls_weighting_scheme calc
_refine_ls_wR_factor_gt 0.0805
_refine_ls_wR_factor_ref 0.0862
_reflns_Friedel_coverage 0.000
_reflns_number_gt 1991
_reflns_number_total 2266
_reflns_threshold_expression 'I > 2\s(I)'
_cod_data_source_file d2nj00296e2.cif
_cod_data_source_block 1a
_cod_depositor_comments 'Adding full bibliography for 7061330--7061353.cif.'
_cod_database_code 7061332
_shelx_shelxl_version_number 2018/3
_shelx_space_group_comment
;
The symmetry employed for this shelxl refinement is uniquely defined
by the following loop, which should always be used as a source of
symmetry information in preference to the above space-group names.
They are only intended as comments.
;
_shelx_estimated_absorpt_t_max 0.931
_shelx_estimated_absorpt_t_min 0.611
_reflns_odcompleteness_completeness 99.56
_reflns_odcompleteness_iscentric 1
_reflns_odcompleteness_theta 73.11
_olex2_refinement_description
;
1. Fixed Uiso
 At 1.2 times of:
  All C(H) groups, All C(H,H) groups
2.a Secondary CH2 refined with riding coordinates:
 C21(H21A,H21B), C22(H22A,H22B)
2.b Aromatic/amide H refined with riding coordinates:
 C11(H11), C12(H12), C13(H13), C14(H14), C16(H16), C17(H17)
;

loop_
_space_group_symop_operation_xyz
'x, y, z'
'-x+1/2, y+1/2, -z+1/2'
'-x, -y, -z'
'x-1/2, -y-1/2, z-1/2'

loop_
_atom_site_label
_atom_site_type_symbol
_atom_site_fract_x
_atom_site_fract_y
_atom_site_fract_z
_atom_site_U_iso_or_equiv
_atom_site_adp_type
_atom_site_occupancy
_atom_site_site_symmetry_order
_atom_site_calc_flag
_atom_site_refinement_flags_posn
_atom_site_refinement_flags_adp
_atom_site_refinement_flags_occupancy
_atom_site_disorder_assembly
_atom_site_disorder_group
Cu1 Cu 0.500000 0.500000 0.500000 0.01467(14) Uani 1 2 d S T P . .
O1 O 0.61695(12) 0.2286(2) 0.54258(6) 0.0184(3) Uani 1 1 d . . . . .
O2 O 0.82444(13) 0.8569(3) 0.68473(7) 0.0267(3) Uani 1 1 d . . . . .
H2 H 0.815(3) 0.928(5) 0.6465(16) 0.041(7) Uiso 1 1 d . . . . .
O11 O 0.81533(13) 0.0398(2) 0.55166(7) 0.0262(3) Uani 1 1 d . . . . .
N1 N 0.70001(14) 0.5055(2) 0.44653(7) 0.0158(3) Uani 1 1 d . . . . .
N2 N 0.59358(15) 0.7050(3) 0.57457(8) 0.0183(3) Uani 1 1 d . . . . .
H2A H 0.666(3) 0.742(5) 0.5607(13) 0.034(7) Uiso 1 1 d . . . . .
H2B H 0.544(3) 0.825(5) 0.5705(13) 0.037(7) Uiso 1 1 d . . . . .
C10 C 0.74159(17) 0.6493(3) 0.39858(8) 0.0172(3) Uani 1 1 d . . . . .
C11 C 0.65293(18) 0.8272(3) 0.37237(9) 0.0213(4) Uani 1 1 d . . . . .
H11 H 0.567042 0.841934 0.386745 0.026 Uiso 1 1 calc R . . . .
C12 C 0.6937(2) 0.9772(3) 0.32594(10) 0.0248(4) Uani 1 1 d . . . . .
H12 H 0.634883 1.093355 0.308814 0.030 Uiso 1 1 calc R . . . .
C13 C 0.8245(2) 0.9579(3) 0.30359(9) 0.0249(4) Uani 1 1 d . . . . .
H13 H 0.851525 1.062382 0.272562 0.030 Uiso 1 1 calc R . . . .
C14 C 0.91029(18) 0.7867(3) 0.32748(9) 0.0225(4) Uani 1 1 d . . . . .
H14 H 0.995891 0.775118 0.312586 0.027 Uiso 1 1 calc R . . . .
C15 C 0.87101(17) 0.6253(3) 0.37483(8) 0.0185(3) Uani 1 1 d . . . . .
C16 C 0.95392(17) 0.4407(3) 0.39973(9) 0.0221(4) Uani 1 1 d . . . . .
H16 H 1.037596 0.416497 0.383806 0.026 Uiso 1 1 calc R . . . .
C17 C 0.91079(17) 0.2976(3) 0.44736(9) 0.0204(4) Uani 1 1 d . . . . .
H17 H 0.964423 0.175304 0.464290 0.024 Uiso 1 1 calc R . . . .
C18 C 0.78315(16) 0.3393(3) 0.47034(8) 0.0164(3) Uani 1 1 d . . . . .
C19 C 0.73518(16) 0.1891(3) 0.52599(8) 0.0174(3) Uani 1 1 d . . . . .
C21 C 0.61705(19) 0.6336(3) 0.64891(9) 0.0222(4) Uani 1 1 d . . . . .
H21A H 0.672640 0.498545 0.653205 0.027 Uiso 1 1 calc R . . . .
H21B H 0.529044 0.597773 0.663343 0.027 Uiso 1 1 calc R . . . .
C22 C 0.68881(17) 0.8111(3) 0.69776(9) 0.0221(4) Uani 1 1 d . . . . .
H22A H 0.635070 0.948016 0.692161 0.026 Uiso 1 1 calc R . . . .
H22B H 0.692669 0.761455 0.745984 0.026 Uiso 1 1 calc R . . . .

loop_
_atom_site_aniso_label
_atom_site_aniso_U_11
_atom_site_aniso_U_22
_atom_site_aniso_U_33
_atom_site_aniso_U_23
_atom_site_aniso_U_13
_atom_site_aniso_U_12
Cu1 0.01545(19) 0.0137(2) 0.0150(2) -0.00020(12) 0.00261(12) 0.00170(12)
O1 0.0174(5) 0.0188(6) 0.0203(6) 0.0029(5) 0.0065(4) 0.0021(5)
O2 0.0203(6) 0.0382(8) 0.0216(6) 0.0009(6) 0.0032(5) -0.0029(6)
O11 0.0205(6) 0.0278(7) 0.0316(7) 0.0105(6) 0.0083(5) 0.0076(5)
N1 0.0160(6) 0.0166(7) 0.0155(6) -0.0010(5) 0.0042(5) 0.0009(5)
N2 0.0197(7) 0.0167(7) 0.0186(7) 0.0007(6) 0.0030(5) 0.0013(6)
C10 0.0189(7) 0.0176(8) 0.0154(7) -0.0022(6) 0.0034(6) -0.0011(6)
C11 0.0237(8) 0.0201(9) 0.0214(8) 0.0013(7) 0.0081(6) 0.0030(7)
C12 0.0306(9) 0.0225(9) 0.0221(8) 0.0034(7) 0.0071(7) 0.0042(7)
C13 0.0336(9) 0.0239(9) 0.0186(8) 0.0011(7) 0.0090(7) -0.0071(8)
C14 0.0238(8) 0.0276(9) 0.0175(8) -0.0021(7) 0.0078(6) -0.0054(7)
C15 0.0197(8) 0.0217(8) 0.0147(7) -0.0037(7) 0.0048(6) -0.0021(7)
C16 0.0164(7) 0.0289(9) 0.0223(8) -0.0024(7) 0.0072(6) 0.0015(7)
C17 0.0187(7) 0.0211(8) 0.0215(8) 0.0004(7) 0.0040(6) 0.0044(7)
C18 0.0165(7) 0.0176(8) 0.0156(7) -0.0015(6) 0.0037(6) -0.0003(6)
C19 0.0174(7) 0.0174(8) 0.0175(7) -0.0011(6) 0.0032(6) 0.0001(6)
C21 0.0270(8) 0.0225(9) 0.0172(8) 0.0009(7) 0.0039(6) -0.0031(7)
C22 0.0226(8) 0.0265(9) 0.0179(8) -0.0018(7) 0.0060(6) -0.0023(7)

loop_
_atom_type_symbol
_atom_type_description
_atom_type_scat_dispersion_real
_atom_type_scat_dispersion_imag
_atom_type_scat_source
C C 0.0181 0.0091 'International Tables Vol C Tables 4.2.6.8 and 6.1.1.4'
H H 0.0000 0.0000 'International Tables Vol C Tables 4.2.6.8 and 6.1.1.4'
Cu Cu -1.9646 0.5888 'International Tables Vol C Tables 4.2.6.8 and 6.1.1.4'
N N 0.0311 0.0180 'International Tables Vol C Tables 4.2.6.8 and 6.1.1.4'
O O 0.0492 0.0322 'International Tables Vol C Tables 4.2.6.8 and 6.1.1.4'

loop_
_geom_angle_atom_site_label_1
_geom_angle_atom_site_label_2
_geom_angle_atom_site_label_3
_geom_angle
_geom_angle_site_symmetry_1
_geom_angle_site_symmetry_3
_geom_angle_publ_flag
O1 Cu1 O1 180.0 . 3_666 ?
O1 Cu1 N1 74.72(5) . . ?
O1 Cu1 N1 105.28(5) 3_666 . ?
O1 Cu1 N1 105.28(5) . 3_666 ?
O1 Cu1 N1 74.72(5) 3_666 3_666 ?
N1 Cu1 N1 180.0 3_666 . ?
N2 Cu1 O1 91.62(5) . . ?
N2 Cu1 O1 91.62(5) 3_666 3_666 ?
N2 Cu1 O1 88.38(5) . 3_666 ?
N2 Cu1 O1 88.38(5) 3_666 . ?
N2 Cu1 N1 90.98(6) . 3_666 ?
N2 Cu1 N1 89.02(6) 3_666 3_666 ?
N2 Cu1 N1 90.98(6) 3_666 . ?
N2 Cu1 N1 89.02(6) . . ?
N2 Cu1 N2 180.00(6) 3_666 . ?
C19 O1 Cu1 121.01(11) . . ?
C10 N1 Cu1 131.20(11) . . ?
C18 N1 Cu1 110.47(11) . . ?
C18 N1 C10 118.31(14) . . ?
C21 N2 Cu1 120.36(12) . . ?
N1 C10 C11 118.79(15) . . ?
N1 C10 C15 121.76(16) . . ?
C11 C10 C15 119.45(16) . . ?
C12 C11 C10 120.00(16) . . ?
C11 C12 C13 120.81(18) . . ?
C14 C13 C12 120.06(17) . . ?
C13 C14 C15 120.89(16) . . ?
C14 C15 C10 118.75(16) . . ?
C16 C15 C10 117.85(16) . . ?
C16 C15 C14 123.40(16) . . ?
C17 C16 C15 119.73(16) . . ?
C16 C17 C18 118.63(16) . . ?
N1 C18 C17 123.62(16) . . ?
N1 C18 C19 116.45(14) . . ?
C17 C18 C19 119.92(15) . . ?
O1 C19 C18 117.23(15) . . ?
O11 C19 O1 125.50(16) . . ?
O11 C19 C18 117.27(15) . . ?
N2 C21 C22 112.83(15) . . ?
O2 C22 C21 112.64(15) . . ?

loop_
_geom_bond_atom_site_label_1
_geom_bond_atom_site_label_2
_geom_bond_distance
_geom_bond_site_symmetry_2
_geom_bond_publ_flag
Cu1 O1 2.0813(12) . ?
Cu1 O1 2.0813(12) 3_666 ?
Cu1 N1 2.3498(14) 3_666 ?
Cu1 N1 2.3498(14) . ?
Cu1 N2 2.0014(15) 3_666 ?
Cu1 N2 2.0014(15) . ?
O1 C19 1.271(2) . ?
O2 C22 1.417(2) . ?
O11 C19 1.241(2) . ?
N1 C10 1.368(2) . ?
N1 C18 1.322(2) . ?
N2 C21 1.478(2) . ?
C10 C11 1.417(2) . ?
C10 C15 1.420(2) . ?
C11 C12 1.367(3) . ?
C12 C13 1.419(3) . ?
C13 C14 1.360(3) . ?
C14 C15 1.419(2) . ?
C15 C16 1.410(3) . ?
C16 C17 1.367(3) . ?
C17 C18 1.412(2) . ?
C18 C19 1.525(2) . ?
C21 C22 1.518(2) . ?

loop_
_geom_hbond_atom_site_label_D
_geom_hbond_atom_site_label_H
_geom_hbond_atom_site_label_A
_geom_hbond_distance_DH
_geom_hbond_distance_HA
_geom_hbond_distance_DA
_geom_hbond_angle_DHA
_geom_hbond_site_symmetry_A
_geom_hbond_publ_flag
O2 H2 O11 0.84(3) 1.95(3) 2.7742(19) 168(3) 1_565 yes
N2 H2A O11 0.83(3) 2.33(3) 3.036(2) 144(2) 1_565 yes
